data_7113340
loop_
_publ_author_name
'Lintuluoto, Juha M.'
'Nakayama, Kana'
'Setsune, Jun-ichiro'

_publ_section_title
;
 Direct determination of absolute configuration of carboxylic acids by
 cyclooctapyrrole.
;
_journal_issue 33
_journal_name_full 'Chemical communications (Cambridge, England)'
_journal_page_first 3492
_journal_page_last 3494
_journal_paper_doi 10.1039/b606228h
_journal_year 2006
_chemical_formula_moiety 'C92 H104 N8 * 2(C4 H10 O)'
_chemical_formula_sum 'C100 H124 N8 O2'
_chemical_formula_weight 1470.07
_chemical_name_common
;
2,3,6,7,11,12,15,16,20,21,24,25,29,30,33,34-hexadecaethyl-
9,18,27, 36-tetraphenyl(32)octaphyrin-(1.0.1.0.1.0.1.0)
;
_chemical_name_systematic
;
2,3,6,7,11,12,15,16,20,21,24,25,29,30,33,34-hexadecaethyl-9,18,27,
36-tetraphenyl[32]octaphyrin-(1.0.1.0.1.0.1.0)
;
_space_group_IT_number 15
_symmetry_cell_setting monoclinic
_symmetry_space_group_name_Hall '-C 2yc'
_symmetry_space_group_name_H-M 'C 1 2/c 1'
_atom_sites_solution_hydrogens geom
_atom_sites_solution_primary direct
_atom_sites_solution_secondary difmap
_audit_creation_method SHELXL-97
_cell_angle_alpha 90.00
_cell_angle_beta 108.829(2)
_cell_angle_gamma 90.00
_cell_formula_units_Z 4
_cell_length_a 20.381(2)
_cell_length_b 19.5758(18)
_cell_length_c 23.321(2)
_cell_measurement_reflns_used 5091
_cell_measurement_temperature 300(2)
_cell_measurement_theta_max 24.368
_cell_measurement_theta_min 2.278
_cell_volume 8806.6(14)
_computing_cell_refinement 'Bruker SAINT+ ver. 6.45'
_computing_data_collection 'Bruker SAINT+ ver. 6.45'
_computing_data_reduction 'Bruker SAINT+ ver. 6.45'
_computing_molecular_graphics 'Bruker XSHELL ver. 4.02'
_computing_publication_material 'Bruker SHELXTL ver. 6.14'
_computing_structure_refinement 'SHELXL-97 (Sheldrick, 1997)'
_computing_structure_solution 'SHELXS-97 (Sheldrick, 1990)'
_diffrn_ambient_temperature 300(2)
_diffrn_measured_fraction_theta_full 0.892
_diffrn_measured_fraction_theta_max 0.892
_diffrn_measurement_device_type 'CCD area detector'
_diffrn_measurement_method 'phi and omega scans'
_diffrn_radiation_monochromator graphite
_diffrn_radiation_source 'fine-focus sealed tube'
_diffrn_radiation_type MoK\a
_diffrn_radiation_wavelength 0.71073
_diffrn_reflns_av_R_equivalents 0.0834
_diffrn_reflns_av_sigmaI/netI 0.0808
_diffrn_reflns_limit_h_max 25
_diffrn_reflns_limit_h_min -23
_diffrn_reflns_limit_k_max 24
_diffrn_reflns_limit_k_min -25
_diffrn_reflns_limit_l_max 15
_diffrn_reflns_limit_l_min -30
_diffrn_reflns_number 23466
_diffrn_reflns_theta_full 27.24
_diffrn_reflns_theta_max 27.24
_diffrn_reflns_theta_min 1.92
_exptl_absorpt_coefficient_mu 0.066
_exptl_absorpt_correction_type empirical
_exptl_absorpt_process_details 'program SADABS ver. 2.03(Sheldrick)'
_exptl_crystal_colour black
_exptl_crystal_density_diffrn 1.109
_exptl_crystal_density_method 'not measured'
_exptl_crystal_description prism
_exptl_crystal_F_000 3184
_exptl_crystal_size_max 0.4
_exptl_crystal_size_mid 0.2
_exptl_crystal_size_min 0.2
_refine_diff_density_max 0.347
_refine_diff_density_min -0.292
_refine_diff_density_rms 0.053
_refine_ls_extinction_method none
_refine_ls_goodness_of_fit_ref 0.992
_refine_ls_hydrogen_treatment mixed
_refine_ls_matrix_type full
_refine_ls_number_parameters 500
_refine_ls_number_reflns 8797
_refine_ls_number_restraints 0
_refine_ls_restrained_S_all 0.992
_refine_ls_R_factor_all 0.1518
_refine_ls_R_factor_gt 0.0781
_refine_ls_shift/su_max 0.000
_refine_ls_shift/su_mean 0.000
_refine_ls_structure_factor_coef Fsqd
_refine_ls_weighting_details 'calc w=1/[\s^2^(Fo^2^)+(0.1380P)^2^+0.0000P] where P=(Fo^2^+2Fc^2^)/3'
_refine_ls_weighting_scheme calc
_refine_ls_wR_factor_gt 0.2045
_refine_ls_wR_factor_ref 0.2510
_reflns_number_gt 4373
_reflns_number_total 8797
_reflns_threshold_expression >2sigma(I)
_cod_data_source_file b606228h.txt
_cod_data_source_block o4ph
_cod_original_cell_volume 8806.7(15)
_cod_original_sg_symbol_H-M C2/c
_cod_database_code 7113340

loop_
_symmetry_equiv_pos_as_xyz
'x, y, z'
'-x, y, -z+1/2'
'x+1/2, y+1/2, z'
'-x+1/2, y+1/2, -z+1/2'
'-x, -y, -z'
'x, -y, z-1/2'
'-x+1/2, -y+1/2, -z'
'x+1/2, -y+1/2, z-1/2'

loop_
_atom_site_label
_atom_site_type_symbol
_atom_site_fract_x
_atom_site_fract_y
_atom_site_fract_z
_atom_site_U_iso_or_equiv
_atom_site_adp_type
_atom_site_occupancy
_atom_site_symmetry_multiplicity
_atom_site_calc_flag
_atom_site_refinement_flags
_atom_site_disorder_assembly
_atom_site_disorder_group
N1 N 0.07112(12) 0.27404(11) 0.26038(11) 0.0514(6) Uani 1 1 d . . .
H1N H 0.0523 0.2385 0.2400 0.062 Uiso 1 1 calc R . .
N2 N 0.10042(11) 0.15426(11) 0.22484(10) 0.0493(6) Uani 1 1 d . . .
N3 N 0.01046(11) 0.00270(11) 0.15405(9) 0.0467(6) Uani 1 1 d . . .
H3N H 0.0280 -0.0285 0.1805 0.056 Uiso 1 1 calc R . .
N4 N -0.02068(12) -0.11816(11) 0.18704(9) 0.0461(6) Uani 1 1 d . . .
C1 C 0.03754(16) 0.33210(14) 0.26384(14) 0.0564(8) Uani 1 1 d . . .
C2 C 0.08626(19) 0.37932(16) 0.30017(17) 0.0664(9) Uani 1 1 d . . .
C3 C 0.14997(18) 0.34692(16) 0.32040(16) 0.0631(9) Uani 1 1 d . . .
C4 C 0.14009(16) 0.27955(15) 0.29423(13) 0.0528(7) Uani 1 1 d . . .
C5 C 0.18580(15) 0.22389(14) 0.29843(13) 0.0504(7) Uani 1 1 d . . .
C6 C 0.16626(14) 0.16201(14) 0.26706(12) 0.0481(7) Uani 1 1 d . . .
C7 C 0.20298(14) 0.09779(14) 0.27089(13) 0.0492(7) Uani 1 1 d . . .
C8 C 0.15730(14) 0.05273(14) 0.23225(12) 0.0470(7) Uani 1 1 d . . .
C9 C 0.09446(14) 0.08968(13) 0.20439(12) 0.0454(7) Uani 1 1 d . . .
C10 C 0.03286(14) 0.06648(13) 0.15643(12) 0.0445(7) Uani 1 1 d . . .
C11 C -0.00821(14) 0.10357(14) 0.10401(12) 0.0491(7) Uani 1 1 d . . .
C12 C -0.05779(14) 0.05881(14) 0.06960(12) 0.0491(7) Uani 1 1 d . . .
C13 C -0.04621(14) -0.00568(13) 0.10162(11) 0.0444(7) Uani 1 1 d . . .
C14 C -0.08156(14) -0.06789(14) 0.08874(12) 0.0461(7) Uani 1 1 d . . .
C15 C -0.06708(15) -0.12487(14) 0.12862(12) 0.0464(7) Uani 1 1 d . . .
C16 C -0.09476(15) -0.19287(14) 0.12320(13) 0.0514(7) Uani 1 1 d . . .
C17 C -0.06471(16) -0.22428(14) 0.17935(13) 0.0509(7) Uani 1 1 d . . .
C18 C -0.01952(14) -0.17629(14) 0.21745(12) 0.0455(7) Uani 1 1 d . . .
C19 C 0.0700(2) 0.45033(18) 0.3170(2) 0.0857(12) Uani 1 1 d . . .
H19B H 0.1129 0.4721 0.3409 0.103 Uiso 1 1 calc R . .
H19A H 0.0508 0.4768 0.2802 0.103 Uiso 1 1 calc R . .
C20 C 0.0202(3) 0.4519(2) 0.3522(3) 0.134(2) Uani 1 1 d . . .
H20A H -0.0217 0.4286 0.3298 0.201 Uiso 1 1 calc R . .
H20C H 0.0096 0.4985 0.3587 0.201 Uiso 1 1 calc R . .
H20B H 0.0406 0.4298 0.3906 0.201 Uiso 1 1 calc R . .
C21 C 0.2125(2) 0.3774(2) 0.3663(2) 0.0932(13) Uani 1 1 d . . .
H21A H 0.2155 0.4255 0.3575 0.112 Uiso 1 1 calc R . .
H21B H 0.2539 0.3550 0.3639 0.112 Uiso 1 1 calc R . .
C22 C 0.2084(2) 0.3694(3) 0.4307(2) 0.130(2) Uani 1 1 d . . .
H22A H 0.1661 0.3894 0.4326 0.194 Uiso 1 1 calc R . .
H22C H 0.2472 0.3920 0.4591 0.194 Uiso 1 1 calc R . .
H22B H 0.2093 0.3217 0.4407 0.194 Uiso 1 1 calc R . .
C23 C 0.27616(16) 0.07873(17) 0.30595(16) 0.0657(9) Uani 1 1 d . . .
H23B H 0.2769 0.0323 0.3207 0.079 Uiso 1 1 calc R . .
H23A H 0.2928 0.1085 0.3409 0.079 Uiso 1 1 calc R . .
C24 C 0.3245(2) 0.0837(2) 0.2691(2) 0.1089(15) Uani 1 1 d . . .
H24B H 0.3101 0.0522 0.2358 0.163 Uiso 1 1 calc R . .
H24C H 0.3708 0.0727 0.2942 0.163 Uiso 1 1 calc R . .
H24A H 0.3236 0.1293 0.2538 0.163 Uiso 1 1 calc R . .
C25 C 0.17066(17) -0.02111(16) 0.22279(15) 0.0636(9) Uani 1 1 d . . .
H25B H 0.1407 -0.0352 0.1831 0.076 Uiso 1 1 calc R . .
H25A H 0.2183 -0.0262 0.2235 0.076 Uiso 1 1 calc R . .
C26 C 0.1586(2) -0.06669(19) 0.26926(19) 0.0905(13) Uani 1 1 d . . .
H26A H 0.1937 -0.0588 0.3076 0.136 Uiso 1 1 calc R . .
H26C H 0.1605 -0.1135 0.2575 0.136 Uiso 1 1 calc R . .
H26B H 0.1138 -0.0573 0.2728 0.136 Uiso 1 1 calc R . .
C27 C 0.00098(17) 0.17756(15) 0.08928(14) 0.0610(8) Uani 1 1 d . . .
H27B H 0.0486 0.1911 0.1100 0.073 Uiso 1 1 calc R . .
H27A H -0.0074 0.1818 0.0461 0.073 Uiso 1 1 calc R . .
C28 C -0.0465(2) 0.22499(19) 0.10719(18) 0.0895(13) Uani 1 1 d . . .
H28A H -0.0937 0.2136 0.0851 0.134 Uiso 1 1 calc R . .
H28C H -0.0373 0.2711 0.0981 0.134 Uiso 1 1 calc R . .
H28B H -0.0389 0.2207 0.1499 0.134 Uiso 1 1 calc R . .
C29 C -0.11012(16) 0.07781(16) 0.00951(13) 0.0592(8) Uani 1 1 d . . .
H29B H -0.1256 0.1242 0.0120 0.071 Uiso 1 1 calc R . .
H29A H -0.1501 0.0481 0.0019 0.071 Uiso 1 1 calc R . .
C30 C -0.0828(2) 0.07288(19) -0.04360(14) 0.0763(10) Uani 1 1 d . . .
H30B H -0.0455 0.1048 -0.0381 0.114 Uiso 1 1 calc R . .
H30C H -0.1193 0.0833 -0.0804 0.114 Uiso 1 1 calc R . .
H30A H -0.0662 0.0274 -0.0459 0.114 Uiso 1 1 calc R . .
C31 C -0.1444(2) -0.22782(17) 0.06942(15) 0.0744(11) Uani 1 1 d . . .
H31B H -0.1789 -0.1951 0.0469 0.089 Uiso 1 1 calc R . .
H31A H -0.1683 -0.2638 0.0834 0.089 Uiso 1 1 calc R . .
C32 C -0.1087(3) -0.2582(2) 0.0278(2) 0.1254(19) Uani 1 1 d . . .
H32B H -0.0906 -0.2222 0.0093 0.188 Uiso 1 1 calc R . .
H32C H -0.1413 -0.2847 -0.0031 0.188 Uiso 1 1 calc R . .
H32A H -0.0713 -0.2871 0.0508 0.188 Uiso 1 1 calc R . .
C33 C -0.08255(19) -0.29342(16) 0.19725(16) 0.0694(10) Uani 1 1 d . . .
H33B H -0.1326 -0.2969 0.1854 0.083 Uiso 1 1 calc R . .
H33A H -0.0646 -0.2968 0.2411 0.083 Uiso 1 1 calc R . .
C34 C -0.0559(3) -0.35377(18) 0.1709(2) 0.1003(14) Uani 1 1 d . . .
H34B H -0.0799 -0.3563 0.1281 0.151 Uiso 1 1 calc R . .
H34C H -0.0637 -0.3950 0.1900 0.151 Uiso 1 1 calc R . .
H34A H -0.0071 -0.3483 0.1778 0.151 Uiso 1 1 calc R . .
C35 C 0.25879(16) 0.23113(16) 0.33950(15) 0.0594(8) Uani 1 1 d . . .
C36 C 0.31054(18) 0.25322(18) 0.31759(18) 0.0767(10) Uani 1 1 d . . .
H36 H 0.3000 0.2633 0.2766 0.092 Uiso 1 1 calc R . .
C37 C 0.3781(2) 0.2605(2) 0.3563(3) 0.1012(15) Uani 1 1 d . . .
H37 H 0.4124 0.2771 0.3416 0.121 Uiso 1 1 calc R . .
C38 C 0.3942(3) 0.2430(3) 0.4166(3) 0.1197(19) Uani 1 1 d . . .
H38 H 0.4396 0.2467 0.4423 0.144 Uiso 1 1 calc R . .
C39 C 0.3449(3) 0.2208(3) 0.4381(2) 0.1154(17) Uani 1 1 d . . .
H39 H 0.3563 0.2090 0.4787 0.138 Uiso 1 1 calc R . .
C40 C 0.2763(2) 0.2149(2) 0.40022(18) 0.0864(12) Uani 1 1 d . . .
H40 H 0.2422 0.2001 0.4160 0.104 Uiso 1 1 calc R . .
C41 C -0.14011(15) -0.07507(14) 0.03033(12) 0.0508(7) Uani 1 1 d . . .
C42 C -0.20750(17) -0.0680(2) 0.02864(16) 0.0757(10) Uani 1 1 d . . .
H42 H -0.2171 -0.0593 0.0643 0.091 Uiso 1 1 calc R . .
C43 C -0.2615(2) -0.0735(2) -0.0251(2) 0.0962(13) Uani 1 1 d . . .
H43 H -0.3070 -0.0680 -0.0255 0.115 Uiso 1 1 calc R . .
C44 C -0.2480(3) -0.0872(2) -0.07775(19) 0.0946(14) Uani 1 1 d . . .
H44 H -0.2844 -0.0915 -0.1139 0.114 Uiso 1 1 calc R . .
C45 C -0.1817(2) -0.0944(2) -0.07729(16) 0.0825(11) Uani 1 1 d . . .
H45 H -0.1726 -0.1033 -0.1132 0.099 Uiso 1 1 calc R . .
C46 C -0.12766(17) -0.08843(15) -0.02354(13) 0.0597(8) Uani 1 1 d . . .
H46 H -0.0823 -0.0935 -0.0235 0.072 Uiso 1 1 calc R . .
C47 C 0.3377(6) 0.8358(8) 0.3492(5) 0.269(7) Uani 1 1 d . . .
H47A H 0.3828 0.8157 0.3546 0.322 Uiso 1 1 calc R A 1
H47B H 0.3206 0.8532 0.3082 0.322 Uiso 1 1 calc R A 1
C48 C 0.2886(4) 0.7774(4) 0.3542(2) 0.144(2) Uani 1 1 d . C .
H48A H 0.3088 0.7533 0.3916 0.216 Uiso 1 1 calc R . .
H48B H 0.2818 0.7464 0.3209 0.216 Uiso 1 1 calc R . .
H48C H 0.2448 0.7962 0.3532 0.216 Uiso 1 1 calc R . .
C49 C 0.3793(9) 0.9258(8) 0.4156(8) 0.288(8) Uiso 1 1 d . . .
H49A H 0.4087 0.9331 0.3907 0.345 Uiso 1 1 calc R B 1
H49B H 0.4055 0.8941 0.4466 0.345 Uiso 1 1 calc R B 1
C50 C 0.3975(10) 1.0031(9) 0.4589(9) 0.413(10) Uiso 1 1 d . C .
H50A H 0.4415 0.9991 0.4902 0.620 Uiso 1 1 calc R . .
H50B H 0.3619 1.0109 0.4769 0.620 Uiso 1 1 calc R . .
H50C H 0.3988 1.0406 0.4328 0.620 Uiso 1 1 calc R . .
O1A O 0.3487(5) 0.8962(4) 0.3915(5) 0.166(5) Uani 0.64(2) 1 d P C 1
O1B O 0.3875(15) 0.8548(14) 0.3934(11) 0.218(12) Uiso 0.36(2) 1 d P C 2

loop_
_atom_site_aniso_label
_atom_site_aniso_U_11
_atom_site_aniso_U_22
_atom_site_aniso_U_33
_atom_site_aniso_U_23
_atom_site_aniso_U_13
_atom_site_aniso_U_12
N1 0.0565(15) 0.0385(13) 0.0587(15) -0.0080(11) 0.0178(12) -0.0077(11)
N2 0.0495(14) 0.0402(13) 0.0520(14) -0.0060(10) 0.0077(11) -0.0064(10)
N3 0.0504(14) 0.0410(13) 0.0386(13) 0.0032(10) 0.0003(11) -0.0024(10)
N4 0.0549(14) 0.0418(13) 0.0360(12) 0.0011(10) 0.0068(11) -0.0020(10)
C1 0.0714(19) 0.0385(16) 0.065(2) 0.0003(14) 0.0300(17) -0.0024(14)
C2 0.080(2) 0.0457(18) 0.086(2) -0.0141(16) 0.044(2) -0.0175(17)
C3 0.068(2) 0.0490(18) 0.082(2) -0.0147(16) 0.0372(18) -0.0185(16)
C4 0.0538(18) 0.0487(17) 0.0583(18) -0.0088(14) 0.0216(15) -0.0154(14)
C5 0.0484(16) 0.0484(17) 0.0557(18) -0.0053(13) 0.0186(14) -0.0132(14)
C6 0.0467(16) 0.0447(16) 0.0491(16) -0.0048(13) 0.0101(13) -0.0078(13)
C7 0.0464(16) 0.0522(17) 0.0462(16) 0.0029(13) 0.0112(13) -0.0046(13)
C8 0.0495(16) 0.0472(16) 0.0412(15) -0.0011(12) 0.0102(13) -0.0002(13)
C9 0.0488(16) 0.0436(16) 0.0404(15) -0.0011(12) 0.0098(13) -0.0017(13)
C10 0.0453(15) 0.0397(15) 0.0433(16) -0.0008(12) 0.0069(12) -0.0010(12)
C11 0.0484(16) 0.0455(16) 0.0480(17) 0.0013(13) 0.0082(13) 0.0044(13)
C12 0.0461(16) 0.0502(16) 0.0441(16) 0.0015(13) 0.0048(13) 0.0026(13)
C13 0.0446(15) 0.0451(16) 0.0389(15) -0.0007(12) 0.0072(12) -0.0021(12)
C14 0.0453(16) 0.0510(17) 0.0390(15) -0.0040(12) 0.0094(12) -0.0039(13)
C15 0.0496(16) 0.0466(16) 0.0395(15) -0.0056(12) 0.0095(13) -0.0068(13)
C16 0.0597(18) 0.0441(16) 0.0484(17) -0.0056(13) 0.0147(14) -0.0105(14)
C17 0.0595(18) 0.0420(15) 0.0485(17) -0.0059(13) 0.0138(14) -0.0073(13)
C18 0.0534(17) 0.0395(15) 0.0428(14) -0.0025(12) 0.0146(13) 0.0010(13)
C19 0.095(3) 0.053(2) 0.121(3) -0.027(2) 0.051(3) -0.0092(19)
C20 0.174(5) 0.086(3) 0.180(5) -0.037(3) 0.110(5) -0.009(3)
C21 0.073(3) 0.075(3) 0.135(4) -0.048(2) 0.039(3) -0.031(2)
C22 0.087(3) 0.183(5) 0.111(4) -0.079(4) 0.020(3) -0.036(3)
C23 0.0522(18) 0.061(2) 0.073(2) 0.0000(16) 0.0049(16) -0.0009(15)
C24 0.075(3) 0.116(4) 0.140(4) -0.007(3) 0.041(3) -0.004(2)
C25 0.0558(19) 0.0569(19) 0.068(2) -0.0099(16) 0.0052(16) 0.0043(15)
C26 0.091(3) 0.062(2) 0.100(3) 0.015(2) 0.007(2) -0.004(2)
C27 0.073(2) 0.0512(18) 0.0529(18) 0.0058(14) 0.0117(16) 0.0034(16)
C28 0.106(3) 0.069(2) 0.081(3) -0.0103(19) 0.013(2) 0.021(2)
C29 0.0569(18) 0.0550(18) 0.0531(18) 0.0022(14) 0.0002(15) 0.0062(14)
C30 0.082(2) 0.085(2) 0.0486(19) 0.0113(17) 0.0022(17) 0.0012(19)
C31 0.094(3) 0.057(2) 0.057(2) -0.0069(16) 0.0034(19) -0.0258(18)
C32 0.188(5) 0.106(4) 0.075(3) -0.033(3) 0.032(3) -0.033(3)
C33 0.079(2) 0.0512(19) 0.068(2) 0.0057(16) 0.0100(18) -0.0120(17)
C34 0.132(4) 0.050(2) 0.105(3) -0.011(2) 0.019(3) -0.011(2)
C35 0.0513(18) 0.062(2) 0.062(2) -0.0160(16) 0.0133(15) -0.0128(15)
C36 0.062(2) 0.077(2) 0.093(3) -0.019(2) 0.027(2) -0.0206(18)
C37 0.061(3) 0.104(3) 0.139(5) -0.046(3) 0.033(3) -0.024(2)
C38 0.064(3) 0.140(5) 0.131(5) -0.057(4) -0.001(3) -0.012(3)
C39 0.097(4) 0.142(4) 0.081(3) -0.028(3) -0.008(3) -0.003(3)
C40 0.078(3) 0.105(3) 0.066(3) -0.021(2) 0.010(2) -0.020(2)
C41 0.0519(18) 0.0520(17) 0.0414(17) 0.0013(13) 0.0050(13) -0.0103(14)
C42 0.053(2) 0.109(3) 0.055(2) 0.0006(19) 0.0046(16) -0.0120(19)
C43 0.053(2) 0.127(4) 0.092(3) 0.011(3) -0.001(2) -0.021(2)
C44 0.087(3) 0.115(3) 0.056(2) 0.007(2) -0.012(2) -0.034(3)
C45 0.097(3) 0.093(3) 0.047(2) -0.0078(18) 0.009(2) -0.023(2)
C46 0.067(2) 0.064(2) 0.0407(17) -0.0044(14) 0.0083(15) -0.0108(16)
C47 0.171(9) 0.44(2) 0.165(8) -0.080(11) 0.017(8) 0.040(11)
C48 0.148(5) 0.190(6) 0.070(3) 0.026(3) 0.001(3) -0.035(4)
O1A 0.130(7) 0.119(7) 0.214(9) -0.040(5) 0.007(5) 0.005(5)

loop_
_atom_type_symbol
_atom_type_description
_atom_type_scat_dispersion_real
_atom_type_scat_dispersion_imag
_atom_type_scat_source
C C 0.0033 0.0016 'International Tables Vol C Tables 4.2.6.8 and 6.1.1.4'
H H 0.0000 0.0000 'International Tables Vol C Tables 4.2.6.8 and 6.1.1.4'
N N 0.0061 0.0033 'International Tables Vol C Tables 4.2.6.8 and 6.1.1.4'
O O 0.0106 0.0060 'International Tables Vol C Tables 4.2.6.8 and 6.1.1.4'

loop_
_geom_angle_atom_site_label_1
_geom_angle_atom_site_label_2
_geom_angle_atom_site_label_3
_geom_angle
_geom_angle_site_symmetry_3
C1 N1 C4 110.2(2) .
C9 N2 C6 108.0(2) .
C10 N3 C13 108.9(2) .
C18 N4 C15 109.2(2) .
N1 C1 C2 108.4(3) .
N1 C1 C1 117.15(19) 2
C2 C1 C1 134.2(2) 2
C3 C2 C1 107.7(3) .
C3 C2 C19 126.4(3) .
C1 C2 C19 125.8(3) .
C2 C3 C4 106.7(3) .
C2 C3 C21 123.3(3) .
C4 C3 C21 129.7(3) .
N1 C4 C5 120.4(2) .
N1 C4 C3 107.0(3) .
C5 C4 C3 132.6(3) .
C6 C5 C4 123.9(3) .
C6 C5 C35 118.2(3) .
C4 C5 C35 117.9(2) .
N2 C6 C5 120.6(3) .
N2 C6 C7 108.0(2) .
C5 C6 C7 131.4(3) .
C8 C7 C6 106.7(2) .
C8 C7 C23 122.6(3) .
C6 C7 C23 130.7(3) .
C7 C8 C9 106.8(2) .
C7 C8 C25 126.4(3) .
C9 C8 C25 126.8(2) .
N2 C9 C8 110.5(2) .
N2 C9 C10 121.5(2) .
C8 C9 C10 127.8(2) .
N3 C10 C11 110.0(2) .
N3 C10 C9 121.7(2) .
C11 C10 C9 128.1(2) .
C12 C11 C10 106.9(2) .
C12 C11 C27 126.6(2) .
C10 C11 C27 126.6(2) .
C11 C12 C13 106.7(2) .
C11 C12 C29 123.3(3) .
C13 C12 C29 130.0(3) .
N3 C13 C14 121.0(2) .
N3 C13 C12 107.5(2) .
C14 C13 C12 131.5(2) .
C13 C14 C15 124.0(2) .
C13 C14 C41 118.7(2) .
C15 C14 C41 117.2(2) .
N4 C15 C14 119.9(2) .
N4 C15 C16 107.3(2) .
C14 C15 C16 132.7(2) .
C17 C16 C15 106.6(2) .
C17 C16 C31 123.8(3) .
C15 C16 C31 129.6(3) .
C16 C17 C18 107.3(2) .
C16 C17 C33 126.0(3) .
C18 C17 C33 126.5(3) .
N4 C18 C17 109.6(2) .
N4 C18 C18 117.33(16) 2
C17 C18 C18 132.6(2) 2
C20 C19 C2 114.0(3) .
C3 C21 C22 110.8(3) .
C7 C23 C24 113.1(3) .
C26 C25 C8 113.0(3) .
C28 C27 C11 113.1(3) .
C12 C29 C30 114.0(3) .
C16 C31 C32 112.5(3) .
C17 C33 C34 116.2(3) .
C40 C35 C36 118.4(3) .
C40 C35 C5 120.6(3) .
C36 C35 C5 120.9(3) .
C35 C36 C37 120.5(4) .
C38 C37 C36 119.7(4) .
C39 C38 C37 120.3(4) .
C38 C39 C40 120.8(5) .
C35 C40 C39 120.2(4) .
C42 C41 C46 118.0(3) .
C42 C41 C14 120.9(3) .
C46 C41 C14 121.1(3) .
C41 C42 C43 121.2(4) .
C44 C43 C42 119.8(4) .
C45 C44 C43 120.1(4) .
C44 C45 C46 120.0(4) .
C45 C46 C41 120.9(3) .
O1B C47 O1A 46.9(14) .
O1B C47 C48 122.2(14) .
O1A C47 C48 119.5(9) .
O1A C49 O1B 47.6(12) .
O1A C49 C50 150.5(18) .
O1B C49 C50 160.9(16) .
C49 O1A C47 146.8(15) .
C47 O1B C49 114(2) .

loop_
_geom_bond_atom_site_label_1
_geom_bond_atom_site_label_2
_geom_bond_distance
_geom_bond_site_symmetry_2
N1 C1 1.343(4) .
N1 C4 1.376(4) .
N2 C9 1.343(3) .
N2 C6 1.393(3) .
N3 C10 1.324(3) .
N3 C13 1.394(3) .
N4 C18 1.337(3) .
N4 C15 1.392(3) .
C1 C2 1.420(4) .
C1 C1 1.456(6) 2
C2 C3 1.384(5) .
C2 C19 1.510(5) .
C3 C4 1.440(4) .
C3 C21 1.499(5) .
C4 C5 1.416(4) .
C5 C6 1.404(4) .
C5 C35 1.494(4) .
C6 C7 1.451(4) .
C7 C8 1.384(4) .
C7 C23 1.498(4) .
C8 C9 1.431(4) .
C8 C25 1.500(4) .
C9 C10 1.458(4) .
C10 C11 1.436(4) .
C11 C12 1.382(4) .
C11 C27 1.514(4) .
C12 C13 1.447(4) .
C12 C29 1.508(4) .
C13 C14 1.397(4) .
C14 C15 1.421(4) .
C14 C41 1.500(4) .
C15 C16 1.435(4) .
C16 C17 1.397(4) .
C16 C31 1.498(4) .
C17 C18 1.412(4) .
C17 C33 1.495(4) .
C18 C18 1.469(5) 2
C19 C20 1.498(6) .
C21 C22 1.539(7) .
C23 C24 1.506(6) .
C25 C26 1.484(5) .
C27 C28 1.495(5) .
C29 C30 1.516(5) .
C31 C32 1.510(6) .
C33 C34 1.512(5) .
C35 C40 1.381(5) .
C35 C36 1.382(5) .
C36 C37 1.389(5) .
C37 C38 1.381(7) .
C38 C39 1.332(7) .
C39 C40 1.397(6) .
C41 C42 1.368(4) .
C41 C46 1.384(4) .
C42 C43 1.380(5) .
C43 C44 1.369(6) .
C44 C45 1.354(6) .
C45 C46 1.381(4) .
C47 O1B 1.25(2) .
C47 O1A 1.509(14) .
C47 C48 1.548(14) .
C49 O1A 0.903(15) .
C49 O1B 1.51(3) .
C49 C50 1.789(18) .
